data_2019662
loop_
_publ_author_name
'Hoos, James'
'Suen, Nian-Tzu'
'Bobev, Svilen'

_publ_section_title
;
 Synthesis and crystal structures of
 <i>RE</i>~7~Zn~21+<i>x~</i>Si~2{--~<i>x</i>} [<i>RE</i> = Ce, Pr, and Nd;
 0.09(1) < <i>x</i> < 0.95(1)]
;
_journal_issue 10
_journal_name_full 'Acta Crystallographica Section C'
_journal_page_first 945
_journal_page_last 948
_journal_paper_doi 10.1107/S2053229614019822
_journal_volume 70
_journal_year 2014
_chemical_formula_iupac 'Nd7 Zn21.53 Si1.47 '
_chemical_formula_sum 'Nd7 Si1.47 Zn21.53'
_chemical_formula_weight 2458.20
_chemical_name_systematic
;
Heptaneodymium docosazinc silicon
;
_space_group_crystal_system orthorhombic
_space_group_IT_number 55
_space_group_name_Hall '-P 2 2ab'
_space_group_name_H-M_alt 'P b a m'
_symmetry_space_group_name_Hall '-P 2 2ab'
_symmetry_space_group_name_H-M 'P b a m'
_audit_creation_method SHELXL
_cell_angle_alpha 90
_cell_angle_beta 90
_cell_angle_gamma 90
_cell_formula_units_Z 2
_cell_length_a 15.345(2)
_cell_length_b 17.001(2)
_cell_length_c 4.4330(6)
_cell_measurement_reflns_used 781
_cell_measurement_temperature 200(2)
_cell_measurement_theta_max 28.75
_cell_measurement_theta_min 5.37
_cell_volume 1156.5(3)
_computing_cell_refinement 'SAINT (Bruker, 2007)'
_computing_data_collection 'APEX2 (Bruker, 2007)'
_computing_data_reduction 'SAINT (Bruker, 2007)'
_computing_molecular_graphics 'CrystalMaker (Palmer, 2007)'
_computing_publication_material 'publCIF (Westrip, 2010)'
_computing_structure_refinement 'SHELXTL (Sheldrick, 2008)'
_computing_structure_solution 'SHELXS97 (Sheldrick, 2008)'
_diffrn_ambient_temperature 200(2)
_diffrn_measured_fraction_theta_full 1.000
_diffrn_measured_fraction_theta_max 1.000
_diffrn_measurement_device_type 'Bruker APEXII CCD'
_diffrn_measurement_method '\f and \w scans'
_diffrn_radiation_type MoK\a
_diffrn_radiation_wavelength 0.71073
_diffrn_reflns_av_R_equivalents 0.1110
_diffrn_reflns_limit_h_max 20
_diffrn_reflns_limit_h_min -20
_diffrn_reflns_limit_k_max 22
_diffrn_reflns_limit_k_min -22
_diffrn_reflns_limit_l_max 5
_diffrn_reflns_limit_l_min -5
_diffrn_reflns_number 15582
_diffrn_reflns_theta_full 25.242
_diffrn_reflns_theta_max 28.274
_diffrn_reflns_theta_min 1.788
_exptl_absorpt_coefficient_mu 37.265
_exptl_absorpt_correction_T_max 0.7460
_exptl_absorpt_correction_T_min 0.5948
_exptl_absorpt_correction_type multi-scan
_exptl_absorpt_process_details '(SADABS; Sheldrick, 2008)'
_exptl_crystal_colour silver-gray
_exptl_crystal_density_diffrn 7.059
_exptl_crystal_description irregular
_exptl_crystal_F_000 2173
_exptl_crystal_size_max 0.025
_exptl_crystal_size_mid 0.015
_exptl_crystal_size_min 0.010
_refine_diff_density_max 2.605
_refine_diff_density_min -2.164
_refine_ls_extinction_coef 0.000130(14)
_refine_ls_extinction_expression Fc^*^=kFc[1+0.001xFc^2^\l^3^/sin(2\q)]^-1/4^
_refine_ls_extinction_method 'SHELXTL (Sheldrick, 2008)'
_refine_ls_goodness_of_fit_ref 1.033
_refine_ls_hydrogen_treatment undef
_refine_ls_matrix_type full
_refine_ls_number_parameters 95
_refine_ls_number_reflns 1617
_refine_ls_number_restraints 0
_refine_ls_restrained_S_all 1.033
_refine_ls_R_factor_all 0.0661
_refine_ls_R_factor_gt 0.0350
_refine_ls_shift/su_max 0.000
_refine_ls_shift/su_mean 0.000
_refine_ls_structure_factor_coef Fsqd
_refine_ls_weighting_details 'w=1/[\s^2^(Fo^2^)+(0.0082P)^2^+11.3847P] where P=(Fo^2^+2Fc^2^)/3'
_refine_ls_weighting_scheme calc
_refine_ls_wR_factor_gt 0.0504
_refine_ls_wR_factor_ref 0.0590
_reflns_number_gt 1147
_reflns_number_total 1617
_reflns_threshold_expression I>2\s(I)
_cod_data_source_file fn3179sup1.cif
_cod_data_source_block III
_cod_depositor_comments 'Adding full bibliography for 2019660--2019662.cif.'
_cod_original_cell_volume 1156.6(3)
_cod_database_code 2019662
_cod_database_fobs_code 2019662
_shelx_space_group_comment
;
The symmetry employed for this shelxl refinement is uniquely defined
by the following loop, which should always be used as a source of
symmetry information in preference to the above space-group names.
They are only intended as comments.
;
_shelx_estimated_absorpt_t_min 0.456
_shelx_estimated_absorpt_t_max 0.707

loop_
_space_group_symop_operation_xyz
'x, y, z'
'-x, -y, z'
'-x+1/2, y+1/2, -z'
'x+1/2, -y+1/2, -z'
'-x, -y, -z'
'x, y, -z'
'x-1/2, -y-1/2, z'
'-x-1/2, y-1/2, z'

loop_
_atom_site_type_symbol
_atom_site_label
_atom_site_fract_x
_atom_site_fract_y
_atom_site_fract_z
_atom_site_U_iso_or_equiv
_atom_site_adp_type
_atom_site_calc_flag
_atom_site_occupancy
Nd Nd1 0.16474(5) 0.18072(4) 0.5000 0.00852(17) Uani d 1
Nd Nd2 0.41790(5) 0.26073(5) 0.5000 0.01242(19) Uani d 1
Nd Nd3 0.16448(5) 0.45460(4) 0.0000 0.00850(17) Uani d 1
Nd Nd4 0.0000 0.0000 0.5000 0.0120(2) Uani d 1
Si Si1 0.01946(19) 0.14105(17) 0.0000 0.0093(9) Uani d 0.736(10)
Zn Zn1 0.01946(19) 0.14105(17) 0.0000 0.0093(9) Uani d 0.264(10)
Zn Zn2 0.07246(12) 0.35877(10) 0.5000 0.0124(4) Uani d 1
Zn Zn3 0.24818(12) 0.35393(10) 0.5000 0.0125(4) Uani d 1
Zn Zn4 0.29945(11) 0.49488(11) 0.5000 0.0131(4) Uani d 1
Zn Zn5 0.35239(12) 0.08107(10) 0.5000 0.0132(4) Uani d 1
Zn Zn6 0.07349(11) 0.28261(10) 0.0000 0.0100(4) Uani d 1
Zn Zn7 0.14992(11) 0.05234(10) 0.0000 0.0099(4) Uani d 1
Zn Zn8 0.25626(11) 0.28137(9) 0.0000 0.0096(4) Uani d 1
Zn Zn9 0.30276(11) 0.14113(10) 0.0000 0.0106(4) Uani d 1
Zn Zn10 0.36437(11) 0.40079(10) 0.0000 0.0121(4) Uani d 1
Zn Zn11 0.46566(11) 0.09823(10) 0.0000 0.0117(4) Uani d 1
Zn Zn12 0.0000 0.5000 0.5000 0.0138(5) Uani d 1

loop_
_atom_site_aniso_label
_atom_site_aniso_U_11
_atom_site_aniso_U_22
_atom_site_aniso_U_33
_atom_site_aniso_U_12
_atom_site_aniso_U_13
_atom_site_aniso_U_23
Nd1 0.0085(4) 0.0095(4) 0.0076(4) 0.0005(3) 0.000 0.000
Nd2 0.0087(4) 0.0167(4) 0.0119(4) 0.0000(3) 0.000 0.000
Nd3 0.0088(4) 0.0092(4) 0.0075(4) 0.0001(3) 0.000 0.000
Nd4 0.0097(6) 0.0151(6) 0.0114(6) -0.0018(5) 0.000 0.000
Si1 0.0099(17) 0.0075(16) 0.0104(16) 0.0003(12) 0.000 0.000
Zn1 0.0099(17) 0.0075(16) 0.0104(16) 0.0003(12) 0.000 0.000
Zn2 0.0165(9) 0.0103(9) 0.0104(9) -0.0034(7) 0.000 0.000
Zn3 0.0178(9) 0.0104(9) 0.0093(9) 0.0035(7) 0.000 0.000
Zn4 0.0130(9) 0.0162(9) 0.0102(9) -0.0046(7) 0.000 0.000
Zn5 0.0196(10) 0.0107(9) 0.0094(9) 0.0008(7) 0.000 0.000
Zn6 0.0112(9) 0.0085(8) 0.0104(9) 0.0006(7) 0.000 0.000
Zn7 0.0124(9) 0.0094(8) 0.0079(8) 0.0011(7) 0.000 0.000
Zn8 0.0118(9) 0.0085(8) 0.0085(8) 0.0000(7) 0.000 0.000
Zn9 0.0119(9) 0.0105(9) 0.0093(9) 0.0023(7) 0.000 0.000
Zn10 0.0101(9) 0.0101(9) 0.0162(10) 0.0001(7) 0.000 0.000
Zn11 0.0100(9) 0.0126(9) 0.0124(9) -0.0014(7) 0.000 0.000
Zn12 0.0126(13) 0.0168(13) 0.0120(13) -0.0005(11) 0.000 0.000

loop_
_atom_type_symbol
_atom_type_description
_atom_type_scat_dispersion_real
_atom_type_scat_dispersion_imag
_atom_type_scat_source
Si Si 0.0817 0.0704 'International Tables Vol C Tables 4.2.6.8 and 6.1.1.4'
Zn Zn 0.2839 1.4301 'International Tables Vol C Tables 4.2.6.8 and 6.1.1.4'
Nd Nd -0.1943 3.0179 'International Tables Vol C Tables 4.2.6.8 and 6.1.1.4'

loop_
_geom_angle_atom_site_label_1
_geom_angle_atom_site_label_2
_geom_angle_atom_site_label_3
_geom_angle_site_symmetry_1
_geom_angle_site_symmetry_3
_geom_angle
Zn7 Nd1 Zn7 . 1_556 90.57(5)
Zn7 Nd1 Zn8 . . 84.96(3)
Zn7 Nd1 Zn8 1_556 . 156.60(5)
Zn7 Nd1 Zn8 . 1_556 156.60(5)
Zn7 Nd1 Zn8 1_556 1_556 84.96(3)
Zn8 Nd1 Zn8 . 1_556 90.07(5)
Zn7 Nd1 Zn9 . . 52.94(4)
Zn7 Nd1 Zn9 1_556 . 113.64(5)
Zn8 Nd1 Zn9 . . 46.76(4)
Zn8 Nd1 Zn9 1_556 . 108.32(5)
Zn7 Nd1 Zn9 . 1_556 113.64(5)
Zn7 Nd1 Zn9 1_556 1_556 52.94(4)
Zn8 Nd1 Zn9 . 1_556 108.31(5)
Zn8 Nd1 Zn9 1_556 1_556 46.76(4)
Zn9 Nd1 Zn9 . 1_556 89.85(5)
Zn7 Nd1 Zn6 . 1_556 148.71(5)
Zn7 Nd1 Zn6 1_556 1_556 81.49(4)
Zn8 Nd1 Zn6 . 1_556 113.44(4)
Zn8 Nd1 Zn6 1_556 1_556 53.10(4)
Zn9 Nd1 Zn6 . 1_556 156.49(5)
Zn9 Nd1 Zn6 1_556 1_556 85.46(3)
Zn7 Nd1 Zn6 . . 81.49(4)
Zn7 Nd1 Zn6 1_556 . 148.71(5)
Zn8 Nd1 Zn6 . . 53.10(4)
Zn8 Nd1 Zn6 1_556 . 113.43(4)
Zn9 Nd1 Zn6 . . 85.46(3)
Zn9 Nd1 Zn6 1_556 . 156.49(5)
Zn6 Nd1 Zn6 1_556 . 89.72(5)
Zn7 Nd1 Zn4 . 3_546 47.40(3)
Zn7 Nd1 Zn4 1_556 3_546 47.40(3)
Zn8 Nd1 Zn4 . 3_546 117.47(4)
Zn8 Nd1 Zn4 1_556 3_546 117.48(4)
Zn9 Nd1 Zn4 . 3_546 70.92(4)
Zn9 Nd1 Zn4 1_556 3_546 70.92(4)
Zn6 Nd1 Zn4 1_556 3_546 128.28(3)
Zn6 Nd1 Zn4 . 3_546 128.28(3)
Zn7 Nd1 Zn3 . . 132.13(3)
Zn7 Nd1 Zn3 1_556 . 132.13(3)
Zn8 Nd1 Zn3 . . 47.18(3)
Zn8 Nd1 Zn3 1_556 . 47.18(3)
Zn9 Nd1 Zn3 . . 85.85(4)
Zn9 Nd1 Zn3 1_556 . 85.85(4)
Zn6 Nd1 Zn3 1_556 . 70.86(4)
Zn6 Nd1 Zn3 . . 70.86(4)
Zn4 Nd1 Zn3 3_546 . 146.63(5)
Zn7 Nd1 Si1 . . 46.59(6)
Zn7 Nd1 Si1 1_556 . 107.01(6)
Zn8 Nd1 Si1 . . 86.43(5)
Zn8 Nd1 Si1 1_556 . 155.95(6)
Zn9 Nd1 Si1 . . 86.34(4)
Zn9 Nd1 Si1 1_556 . 155.47(6)
Zn6 Nd1 Si1 1_556 . 107.03(6)
Zn6 Nd1 Si1 . . 47.19(6)
Zn4 Nd1 Si1 3_546 . 84.96(6)
Zn3 Nd1 Si1 . . 117.96(5)
Zn3 Nd2 Zn2 . 7_665 170.73(6)
Zn3 Nd2 Zn1 . 7_666 98.37(6)
Zn2 Nd2 Zn1 7_665 7_666 88.25(6)
Zn3 Nd2 Si1 . 7_666 98.37(6)
Zn2 Nd2 Si1 7_665 7_666 88.25(6)
Zn1 Nd2 Si1 7_666 7_666 0.00(9)
Zn3 Nd2 Zn1 . 7_665 98.37(6)
Zn2 Nd2 Zn1 7_665 7_665 88.25(6)
Zn1 Nd2 Zn1 7_666 7_665 88.28(8)
Si1 Nd2 Zn1 7_666 7_665 88.28(8)
Zn3 Nd2 Si1 . 7_665 98.37(6)
Zn2 Nd2 Si1 7_665 7_665 88.25(6)
Zn1 Nd2 Si1 7_666 7_665 88.28(8)
Si1 Nd2 Si1 7_666 7_665 88.28(8)
Zn1 Nd2 Si1 7_665 7_665 0.00(9)
Zn3 Nd2 Zn5 . . 103.10(5)
Zn2 Nd2 Zn5 7_665 . 67.63(5)
Zn1 Nd2 Zn5 7_666 . 130.65(5)
Si1 Nd2 Zn5 7_666 . 130.65(5)
Zn1 Nd2 Zn5 7_665 . 130.65(5)
Si1 Nd2 Zn5 7_665 . 130.65(5)
Zn3 Nd2 Zn6 . 7_666 136.50(3)
Zn2 Nd2 Zn6 7_665 7_666 46.66(3)
Zn1 Nd2 Zn6 7_666 7_666 45.86(6)
Si1 Nd2 Zn6 7_666 7_666 45.86(6)
Zn1 Nd2 Zn6 7_665 7_666 103.17(6)
Si1 Nd2 Zn6 7_665 7_666 103.17(6)
Zn5 Nd2 Zn6 . 7_666 90.80(4)
Zn3 Nd2 Zn6 . 7_665 136.50(3)
Zn2 Nd2 Zn6 7_665 7_665 46.66(3)
Zn1 Nd2 Zn6 7_666 7_665 103.17(6)
Si1 Nd2 Zn6 7_666 7_665 103.17(6)
Zn1 Nd2 Zn6 7_665 7_665 45.86(6)
Si1 Nd2 Zn6 7_665 7_665 45.86(6)
Zn5 Nd2 Zn6 . 7_665 90.80(4)
Zn6 Nd2 Zn6 7_666 7_665 83.15(4)
Zn3 Nd2 Zn8 . . 46.52(3)
Zn2 Nd2 Zn8 7_665 . 129.16(3)
Zn1 Nd2 Zn8 7_666 . 140.31(7)
Si1 Nd2 Zn8 7_666 . 140.31(7)
Zn1 Nd2 Zn8 7_665 . 81.18(5)
Si1 Nd2 Zn8 7_665 . 81.18(5)
Zn5 Nd2 Zn8 . . 82.41(4)
Zn6 Nd2 Zn8 7_666 . 173.20(5)
Zn6 Nd2 Zn8 7_665 . 96.52(3)
Zn3 Nd2 Zn8 . 1_556 46.52(3)
Zn2 Nd2 Zn8 7_665 1_556 129.16(3)
Zn1 Nd2 Zn8 7_666 1_556 81.18(5)
Si1 Nd2 Zn8 7_666 1_556 81.18(5)
Zn1 Nd2 Zn8 7_665 1_556 140.31(7)
Si1 Nd2 Zn8 7_665 1_556 140.31(7)
Zn5 Nd2 Zn8 . 1_556 82.41(4)
Zn6 Nd2 Zn8 7_666 1_556 96.52(3)
Zn6 Nd2 Zn8 7_665 1_556 173.20(5)
Zn8 Nd2 Zn8 . 1_556 83.00(4)
Zn3 Nd2 Zn10 . . 54.69(3)
Zn2 Nd2 Zn10 7_665 . 130.36(3)
Zn1 Nd2 Zn10 7_666 . 101.98(6)
Si1 Nd2 Zn10 7_666 . 101.98(6)
Zn1 Nd2 Zn10 7_665 . 44.56(6)
Si1 Nd2 Zn10 7_665 . 44.56(6)
Zn5 Nd2 Zn10 . . 126.70(4)
Zn6 Nd2 Zn10 7_666 . 140.35(5)
Zn6 Nd2 Zn10 7_665 . 83.87(3)
Zn8 Nd2 Zn10 . . 46.07(4)
Zn8 Nd2 Zn10 1_556 . 100.47(4)
Zn3 Nd3 Zn3 1_554 . 92.01(5)
Zn3 Nd3 Zn2 1_554 1_554 51.83(4)
Zn3 Nd3 Zn2 . 1_554 114.42(5)
Zn3 Nd3 Zn2 1_554 . 114.41(5)
Zn3 Nd3 Zn2 . . 51.83(4)
Zn2 Nd3 Zn2 1_554 . 91.58(5)
Zn3 Nd3 Zn5 1_554 3_556 159.21(6)
Zn3 Nd3 Zn5 . 3_556 84.59(4)
Zn2 Nd3 Zn5 1_554 3_556 147.15(5)
Zn2 Nd3 Zn5 . 3_556 79.32(4)
Zn3 Nd3 Zn5 1_554 3 84.59(4)
Zn3 Nd3 Zn5 . 3 159.21(6)
Zn2 Nd3 Zn5 1_554 3 79.32(4)
Zn2 Nd3 Zn5 . 3 147.15(5)
Zn5 Nd3 Zn5 3_556 3 91.33(5)
Zn3 Nd3 Zn4 1_554 1_554 48.08(4)
Zn3 Nd3 Zn4 . 1_554 110.94(5)
Zn2 Nd3 Zn4 1_554 1_554 84.79(4)
Zn2 Nd3 Zn4 . 1_554 158.60(6)
Zn5 Nd3 Zn4 3_556 1_554 114.37(5)
Zn5 Nd3 Zn4 3 1_554 52.64(5)
Zn3 Nd3 Zn4 1_554 . 110.94(5)
Zn3 Nd3 Zn4 . . 48.08(4)
Zn2 Nd3 Zn4 1_554 . 158.60(6)
Zn2 Nd3 Zn4 . . 84.80(4)
Zn5 Nd3 Zn4 3_556 . 52.64(5)
Zn5 Nd3 Zn4 3 . 114.37(5)
Zn4 Nd3 Zn4 1_554 . 90.91(5)
Zn3 Nd3 Zn11 1_554 3 133.94(3)
Zn3 Nd3 Zn11 . 3 133.95(3)
Zn2 Nd3 Zn11 1_554 3 96.82(4)
Zn2 Nd3 Zn11 . 3 96.82(4)
Zn5 Nd3 Zn11 3_556 3 53.84(3)
Zn5 Nd3 Zn11 3 3 53.84(3)
Zn4 Nd3 Zn11 1_554 3 104.55(4)
Zn4 Nd3 Zn11 . 3 104.55(4)
Zn3 Nd3 Zn11 1_554 7_565 104.06(5)
Zn3 Nd3 Zn11 . 7_565 104.06(5)
Zn2 Nd3 Zn11 1_554 7_565 54.06(3)
Zn2 Nd3 Zn11 . 7_565 54.06(3)
Zn5 Nd3 Zn11 3_556 7_565 96.65(4)
Zn5 Nd3 Zn11 3 7_565 96.65(4)
Zn4 Nd3 Zn11 1_554 7_565 134.51(3)
Zn4 Nd3 Zn11 . 7_565 134.51(3)
Zn11 Nd3 Zn11 3 7_565 67.13(6)
Zn3 Nd3 Zn10 1_554 . 56.06(4)
Zn3 Nd3 Zn10 . . 56.06(4)
Zn2 Nd3 Zn10 1_554 . 106.68(4)
Zn2 Nd3 Zn10 . . 106.68(4)
Zn5 Nd3 Zn10 3_556 . 106.16(4)
Zn5 Nd3 Zn10 3 . 106.16(4)
Zn4 Nd3 Zn10 1_554 . 54.88(4)
Zn4 Nd3 Zn10 . . 54.88(4)
Zn11 Nd3 Zn10 3 . 145.89(5)
Zn11 Nd3 Zn10 7_565 . 146.98(5)
Zn3 Nd3 Zn9 1_554 3 118.91(4)
Zn3 Nd3 Zn9 . 3 118.91(4)
Zn2 Nd3 Zn9 1_554 3 126.29(3)
Zn2 Nd3 Zn9 . 3 126.29(3)
Zn5 Nd3 Zn9 3_556 3 47.76(3)
Zn5 Nd3 Zn9 3 3 47.76(3)
Zn4 Nd3 Zn9 1_554 3 71.23(4)
Zn4 Nd3 Zn9 . 3 71.23(4)
Zn11 Nd3 Zn9 3 3 48.28(4)
Zn11 Nd3 Zn9 7_565 3 115.41(5)
Zn10 Nd3 Zn9 . 3 97.60(5)
Zn4 Nd4 Zn4 7_565 3_546 180.0
Zn4 Nd4 Zn1 7_565 5 85.97(6)
Zn4 Nd4 Zn1 3_546 5 94.03(6)
Zn4 Nd4 Zn1 7_565 1_556 94.03(6)
Zn4 Nd4 Zn1 3_546 1_556 85.97(6)
Zn1 Nd4 Zn1 5 1_556 180.0
Zn4 Nd4 Si1 7_565 5 85.97(6)
Zn4 Nd4 Si1 3_546 5 94.03(6)
Zn1 Nd4 Si1 5 5 0.00(7)
Zn1 Nd4 Si1 1_556 5 180.0
Zn4 Nd4 Si1 7_565 1_556 94.03(6)
Zn4 Nd4 Si1 3_546 1_556 85.97(6)
Zn1 Nd4 Si1 5 1_556 180.0
Zn1 Nd4 Si1 1_556 1_556 0.00(12)
Si1 Nd4 Si1 5 1_556 180.0
Zn4 Nd4 Zn1 7_565 5_556 85.97(6)
Zn4 Nd4 Zn1 3_546 5_556 94.03(6)
Zn1 Nd4 Zn1 5 5_556 85.05(7)
Zn1 Nd4 Zn1 1_556 5_556 94.95(7)
Si1 Nd4 Zn1 5 5_556 85.05(7)
Si1 Nd4 Zn1 1_556 5_556 94.95(7)
Zn4 Nd4 Si1 7_565 5_556 85.97(6)
Zn4 Nd4 Si1 3_546 5_556 94.03(6)
Zn1 Nd4 Si1 5 5_556 85.05(7)
Zn1 Nd4 Si1 1_556 5_556 94.95(7)
Si1 Nd4 Si1 5 5_556 85.05(7)
Si1 Nd4 Si1 1_556 5_556 94.95(7)
Zn1 Nd4 Si1 5_556 5_556 0.00(12)
Zn4 Nd4 Si1 7_565 . 94.03(6)
Zn4 Nd4 Si1 3_546 . 85.97(6)
Zn1 Nd4 Si1 5 . 94.95(7)
Zn1 Nd4 Si1 1_556 . 85.05(7)
Si1 Nd4 Si1 5 . 94.95(7)
Si1 Nd4 Si1 1_556 . 85.05(7)
Zn1 Nd4 Si1 5_556 . 180.0
Si1 Nd4 Si1 5_556 . 180.0
Zn4 Nd4 Zn7 7_565 5 46.70(3)
Zn4 Nd4 Zn7 3_546 5 133.30(3)
Zn1 Nd4 Zn7 5 5 44.67(6)
Zn1 Nd4 Zn7 1_556 5 135.33(6)
Si1 Nd4 Zn7 5 5 44.67(6)
Si1 Nd4 Zn7 1_556 5 135.33(6)
Zn1 Nd4 Zn7 5_556 5 101.09(5)
Si1 Nd4 Zn7 5_556 5 101.09(5)
Si1 Nd4 Zn7 . 5 78.91(5)
Zn4 Nd4 Zn7 7_565 1_556 133.30(3)
Zn4 Nd4 Zn7 3_546 1_556 46.70(3)
Zn1 Nd4 Zn7 5 1_556 135.33(6)
Zn1 Nd4 Zn7 1_556 1_556 44.67(6)
Si1 Nd4 Zn7 5 1_556 135.33(6)
Si1 Nd4 Zn7 1_556 1_556 44.67(6)
Zn1 Nd4 Zn7 5_556 1_556 78.91(5)
Si1 Nd4 Zn7 5_556 1_556 78.91(5)
Si1 Nd4 Zn7 . 1_556 101.09(5)
Zn7 Nd4 Zn7 5 1_556 180.0
Zn10 Si1 Zn7 7_565 . 126.36(13)
Zn10 Si1 Zn6 7_565 . 125.65(13)
Zn7 Si1 Zn6 . . 107.99(12)
Zn10 Si1 Nd2 7_565 7_565 71.40(7)
Zn7 Si1 Nd2 . 7_565 134.98(4)
Zn6 Si1 Nd2 . 7_565 70.33(6)
Zn10 Si1 Nd2 7_565 7_564 71.40(7)
Zn7 Si1 Nd2 . 7_564 134.98(4)
Zn6 Si1 Nd2 . 7_564 70.33(6)
Nd2 Si1 Nd2 7_565 7_564 88.28(8)
Zn10 Si1 Nd1 7_565 . 136.42(4)
Zn7 Si1 Nd1 . . 64.69(6)
Zn6 Si1 Nd1 . . 64.90(6)
Nd2 Si1 Nd1 7_565 . 75.49(4)
Nd2 Si1 Nd1 7_564 . 135.20(10)
Zn10 Si1 Nd1 7_565 1_554 136.42(4)
Zn7 Si1 Nd1 . 1_554 64.69(6)
Zn6 Si1 Nd1 . 1_554 64.90(6)
Nd2 Si1 Nd1 7_565 1_554 135.20(10)
Nd2 Si1 Nd1 7_564 1_554 75.49(4)
Nd1 Si1 Nd1 . 1_554 87.16(8)
Zn10 Si1 Nd4 7_565 1_554 72.74(7)
Zn7 Si1 Nd4 . 1_554 68.45(6)
Zn6 Si1 Nd4 . 1_554 136.15(4)
Nd2 Si1 Nd4 7_565 1_554 144.08(10)
Nd2 Si1 Nd4 7_564 1_554 82.44(3)
Nd1 Si1 Nd4 . 1_554 133.04(10)
Nd1 Si1 Nd4 1_554 1_554 75.56(3)
Zn10 Si1 Nd4 7_565 . 72.74(7)
Zn7 Si1 Nd4 . . 68.45(6)
Zn6 Si1 Nd4 . . 136.15(4)
Nd2 Si1 Nd4 7_565 . 82.44(3)
Nd2 Si1 Nd4 7_564 . 144.08(10)
Nd1 Si1 Nd4 . . 75.56(3)
Nd1 Si1 Nd4 1_554 . 133.04(9)
Nd4 Si1 Nd4 1_554 . 85.05(7)
Zn6 Zn2 Zn6 . 1_556 119.41(9)
Zn6 Zn2 Zn12 . . 117.41(5)
Zn6 Zn2 Zn12 1_556 . 117.41(5)
Zn6 Zn2 Zn3 . . 88.76(6)
Zn6 Zn2 Zn3 1_556 . 88.76(6)
Zn12 Zn2 Zn3 . . 116.60(7)
Zn6 Zn2 Zn11 . 7_565 57.44(5)
Zn6 Zn2 Zn11 1_556 7_565 143.51(9)
Zn12 Zn2 Zn11 . 7_565 61.70(5)
Zn3 Zn2 Zn11 . 7_565 125.61(5)
Zn6 Zn2 Zn11 . 7_566 143.51(9)
Zn6 Zn2 Zn11 1_556 7_566 57.44(5)
Zn12 Zn2 Zn11 . 7_566 61.70(5)
Zn3 Zn2 Zn11 . 7_566 125.61(5)
Zn11 Zn2 Zn11 7_565 7_566 102.01(8)
Zn6 Zn2 Nd3 . . 69.15(4)
Zn6 Zn2 Nd3 1_556 . 151.87(8)
Zn12 Zn2 Nd3 . . 73.37(4)
Zn3 Zn2 Nd3 . . 63.87(4)
Zn11 Zn2 Nd3 7_565 . 64.55(4)
Zn11 Zn2 Nd3 7_566 . 133.20(7)
Zn6 Zn2 Nd3 . 1_556 151.87(8)
Zn6 Zn2 Nd3 1_556 1_556 69.15(4)
Zn12 Zn2 Nd3 . 1_556 73.37(4)
Zn3 Zn2 Nd3 . 1_556 63.87(4)
Zn11 Zn2 Nd3 7_565 1_556 133.20(7)
Zn11 Zn2 Nd3 7_566 1_556 64.55(4)
Nd3 Zn2 Nd3 . 1_556 91.58(5)
Zn6 Zn2 Nd2 . 7_565 71.13(5)
Zn6 Zn2 Nd2 1_556 7_565 71.13(5)
Zn12 Zn2 Nd2 . 7_565 105.74(6)
Zn3 Zn2 Nd2 . 7_565 137.67(8)
Zn11 Zn2 Nd2 7_565 7_565 74.35(5)
Zn11 Zn2 Nd2 7_566 7_565 74.35(5)
Nd3 Zn2 Nd2 . 7_565 133.60(3)
Nd3 Zn2 Nd2 1_556 7_565 133.60(3)
Zn6 Zn2 Nd1 . . 62.64(5)
Zn6 Zn2 Nd1 1_556 . 62.64(5)
Zn12 Zn2 Nd1 . . 179.78(7)
Zn3 Zn2 Nd1 . . 63.18(5)
Zn11 Zn2 Nd1 7_565 . 118.40(5)
Zn11 Zn2 Nd1 7_566 . 118.40(5)
Nd3 Zn2 Nd1 . . 106.48(5)
Nd3 Zn2 Nd1 1_556 . 106.48(5)
Nd2 Zn2 Nd1 7_565 . 74.49(4)
Zn4 Zn3 Zn8 . 1_556 116.50(5)
Zn4 Zn3 Zn8 . . 116.50(5)
Zn8 Zn3 Zn8 1_556 . 121.56(9)
Zn4 Zn3 Zn2 . . 106.43(8)
Zn8 Zn3 Zn2 1_556 . 93.65(7)
Zn8 Zn3 Zn2 . . 93.65(7)
Zn4 Zn3 Zn10 . 1_556 63.61(5)
Zn8 Zn3 Zn10 1_556 1_556 56.40(5)
Zn8 Zn3 Zn10 . 1_556 139.14(9)
Zn2 Zn3 Zn10 . 1_556 126.52(5)
Zn4 Zn3 Zn10 . . 63.61(5)
Zn8 Zn3 Zn10 1_556 . 139.14(9)
Zn8 Zn3 Zn10 . . 56.40(5)
Zn2 Zn3 Zn10 . . 126.52(5)
Zn10 Zn3 Zn10 1_556 . 97.24(7)
Zn4 Zn3 Nd2 . . 103.14(7)
Zn8 Zn3 Nd2 1_556 . 72.89(5)
Zn8 Zn3 Nd2 . . 72.89(5)
Zn2 Zn3 Nd2 . . 150.43(8)
Zn10 Zn3 Nd2 1_556 . 67.95(5)
Zn10 Zn3 Nd2 . . 67.95(5)
Zn4 Zn3 Nd3 . . 66.56(4)
Zn8 Zn3 Nd3 1_556 . 156.65(8)
Zn8 Zn3 Nd3 . . 70.27(4)
Zn2 Zn3 Nd3 . . 64.30(4)
Zn10 Zn3 Nd3 1_556 . 129.91(7)
Zn10 Zn3 Nd3 . . 64.02(4)
Nd2 Zn3 Nd3 . . 130.16(4)
Zn4 Zn3 Nd3 . 1_556 66.56(4)
Zn8 Zn3 Nd3 1_556 1_556 70.27(4)
Zn8 Zn3 Nd3 . 1_556 156.65(8)
Zn2 Zn3 Nd3 . 1_556 64.30(4)
Zn10 Zn3 Nd3 1_556 1_556 64.02(4)
Zn10 Zn3 Nd3 . 1_556 129.91(7)
Nd2 Zn3 Nd3 . 1_556 130.16(4)
Nd3 Zn3 Nd3 . 1_556 92.01(5)
Zn4 Zn3 Nd1 . . 174.68(8)
Zn8 Zn3 Nd1 1_556 . 64.79(5)
Zn8 Zn3 Nd1 . . 64.79(5)
Zn2 Zn3 Nd1 . . 68.25(6)
Zn10 Zn3 Nd1 1_556 . 119.21(5)
Zn10 Zn3 Nd1 . . 119.21(5)
Nd2 Zn3 Nd1 . . 82.18(5)
Nd3 Zn3 Nd1 . . 110.08(5)
Nd3 Zn3 Nd1 1_556 . 110.08(5)
Zn3 Zn4 Zn7 . 3_556 117.40(5)
Zn3 Zn4 Zn7 . 3 117.40(5)
Zn7 Zn4 Zn7 3_556 3 121.23(10)
Zn3 Zn4 Zn5 . 3_556 103.99(8)
Zn7 Zn4 Zn5 3_556 3_556 93.10(6)
Zn7 Zn4 Zn5 3 3_556 93.10(6)
Zn3 Zn4 Zn10 . 1_556 65.44(5)
Zn7 Zn4 Zn10 3_556 1_556 56.13(5)
Zn7 Zn4 Zn10 3 1_556 140.39(8)
Zn5 Zn4 Zn10 3_556 1_556 125.63(4)
Zn3 Zn4 Zn10 . . 65.44(5)
Zn7 Zn4 Zn10 3_556 . 140.39(8)
Zn7 Zn4 Zn10 3 . 56.13(5)
Zn5 Zn4 Zn10 3_556 . 125.63(4)
Zn10 Zn4 Zn10 1_556 . 99.26(8)
Zn3 Zn4 Nd4 . 3_556 109.80(7)
Zn7 Zn4 Nd4 3_556 3_556 71.57(5)
Zn7 Zn4 Nd4 3 3_556 71.57(5)
Zn5 Zn4 Nd4 3_556 3_556 146.21(8)
Zn10 Zn4 Nd4 1_556 3_556 70.93(5)
Zn10 Zn4 Nd4 . 3_556 70.93(5)
Zn3 Zn4 Nd3 . 1_556 65.36(4)
Zn7 Zn4 Nd3 3_556 1_556 70.55(4)
Zn7 Zn4 Nd3 3 1_556 155.37(8)
Zn5 Zn4 Nd3 3_556 1_556 63.48(4)
Zn10 Zn4 Nd3 1_556 1_556 64.15(4)
Zn10 Zn4 Nd3 . 1_556 130.54(7)
Nd4 Zn4 Nd3 3_556 1_556 132.22(3)
Zn3 Zn4 Nd3 . . 65.36(4)
Zn7 Zn4 Nd3 3_556 . 155.37(8)
Zn7 Zn4 Nd3 3 . 70.55(4)
Zn5 Zn4 Nd3 3_556 . 63.48(4)
Zn10 Zn4 Nd3 1_556 . 130.54(7)
Zn10 Zn4 Nd3 . . 64.15(4)
Nd4 Zn4 Nd3 3_556 . 132.22(3)
Nd3 Zn4 Nd3 1_556 . 90.91(5)
Zn3 Zn4 Nd1 . 3_556 171.69(8)
Zn7 Zn4 Nd1 3_556 3_556 64.49(5)
Zn7 Zn4 Nd1 3 3_556 64.49(5)
Zn5 Zn4 Nd1 3_556 3_556 67.70(6)
Zn10 Zn4 Nd1 1_556 3_556 118.88(5)
Zn10 Zn4 Nd1 . 3_556 118.89(5)
Nd4 Zn4 Nd1 3_556 3_556 78.51(4)
Nd3 Zn4 Nd1 1_556 3_556 109.33(5)
Nd3 Zn4 Nd1 . 3_556 109.33(5)
Zn9 Zn5 Zn9 1_556 . 120.23(9)
Zn9 Zn5 Zn12 1_556 3_546 117.52(5)
Zn9 Zn5 Zn12 . 3_546 117.52(5)
Zn9 Zn5 Zn4 1_556 3_546 87.73(6)
Zn9 Zn5 Zn4 . 3_546 87.73(6)
Zn12 Zn5 Zn4 3_546 3_546 116.51(7)
Zn9 Zn5 Zn11 1_556 . 145.12(8)
Zn9 Zn5 Zn11 . . 57.53(5)
Zn12 Zn5 Zn11 3_546 . 61.91(5)
Zn4 Zn5 Zn11 3_546 . 125.06(4)
Zn9 Zn5 Zn11 1_556 1_556 57.52(5)
Zn9 Zn5 Zn11 . 1_556 145.12(8)
Zn12 Zn5 Zn11 3_546 1_556 61.91(5)
Zn4 Zn5 Zn11 3_546 1_556 125.06(4)
Zn11 Zn5 Zn11 . 1_556 103.02(8)
Zn9 Zn5 Nd3 1_556 3_545 150.74(8)
Zn9 Zn5 Nd3 . 3_545 68.41(4)
Zn12 Zn5 Nd3 3_546 3_545 73.18(4)
Zn4 Zn5 Nd3 3_546 3_545 63.89(4)
Zn11 Zn5 Nd3 . 3_545 64.08(4)
Zn11 Zn5 Nd3 1_556 3_545 133.05(7)
Zn9 Zn5 Nd3 1_556 3_546 68.41(4)
Zn9 Zn5 Nd3 . 3_546 150.73(8)
Zn12 Zn5 Nd3 3_546 3_546 73.18(4)
Zn4 Zn5 Nd3 3_546 3_546 63.89(4)
Zn11 Zn5 Nd3 . 3_546 133.05(7)
Zn11 Zn5 Nd3 1_556 3_546 64.08(4)
Nd3 Zn5 Nd3 3_545 3_546 91.33(5)
Zn9 Zn5 Nd2 1_556 . 73.37(5)
Zn9 Zn5 Nd2 . . 73.37(5)
Zn12 Zn5 Nd2 3_546 . 103.10(6)
Zn4 Zn5 Nd2 3_546 . 140.39(7)
Zn11 Zn5 Nd2 . . 73.16(5)
Zn11 Zn5 Nd2 1_556 . 73.16(5)
Nd3 Zn5 Nd2 3_545 . 133.25(3)
Nd3 Zn5 Nd2 3_546 . 133.25(3)
Zn9 Zn5 Nd1 1_556 . 62.66(5)
Zn9 Zn5 Nd1 . . 62.66(5)
Zn12 Zn5 Nd1 3_546 . 179.15(7)
Zn4 Zn5 Nd1 3_546 . 62.64(5)
Zn11 Zn5 Nd1 . . 118.48(5)
Zn11 Zn5 Nd1 1_556 . 118.48(5)
Nd3 Zn5 Nd1 3_545 . 106.25(5)
Nd3 Zn5 Nd1 3_546 . 106.25(5)
Nd2 Zn5 Nd1 . . 77.75(4)
Si1 Zn6 Zn2 . . 118.35(5)
Si1 Zn6 Zn2 . 1_554 118.35(5)
Zn2 Zn6 Zn2 . 1_554 119.41(9)
Si1 Zn6 Zn11 . 7_565 121.75(10)
Zn2 Zn6 Zn11 . 7_565 66.76(5)
Zn2 Zn6 Zn11 1_554 7_565 66.76(5)
Si1 Zn6 Zn8 . . 108.58(9)
Zn2 Zn6 Zn8 . . 90.57(6)
Zn2 Zn6 Zn8 1_554 . 90.57(6)
Zn11 Zn6 Zn8 7_565 . 129.67(8)
Si1 Zn6 Nd1 . . 67.91(5)
Zn2 Zn6 Nd1 . . 70.84(4)
Zn2 Zn6 Nd1 1_554 . 152.86(8)
Zn11 Zn6 Nd1 7_565 . 135.14(2)
Zn8 Zn6 Nd1 . . 63.27(4)
Si1 Zn6 Nd1 . 1_554 67.91(5)
Zn2 Zn6 Nd1 . 1_554 152.86(8)
Zn2 Zn6 Nd1 1_554 1_554 70.84(4)
Zn11 Zn6 Nd1 7_565 1_554 135.14(2)
Zn8 Zn6 Nd1 . 1_554 63.27(4)
Nd1 Zn6 Nd1 . 1_554 89.72(5)
Si1 Zn6 Nd3 . . 173.49(9)
Zn2 Zn6 Nd3 . . 63.09(5)
Zn2 Zn6 Nd3 1_554 . 63.09(5)
Zn11 Zn6 Nd3 7_565 . 64.77(6)
Zn8 Zn6 Nd3 . . 64.91(5)
Nd1 Zn6 Nd3 . . 107.79(4)
Nd1 Zn6 Nd3 1_554 . 107.79(4)
Si1 Zn6 Nd2 . 7_564 63.81(6)
Zn2 Zn6 Nd2 . 7_564 132.83(7)
Zn2 Zn6 Nd2 1_554 7_564 62.22(4)
Zn11 Zn6 Nd2 7_565 7_564 73.66(5)
Zn8 Zn6 Nd2 . 7_564 135.49(3)
Nd1 Zn6 Nd2 . 7_564 131.68(6)
Nd1 Zn6 Nd2 1_554 7_564 74.27(3)
Nd3 Zn6 Nd2 . 7_564 120.47(4)
Si1 Zn6 Nd2 . 7_565 63.81(6)
Zn2 Zn6 Nd2 . 7_565 62.22(4)
Zn2 Zn6 Nd2 1_554 7_565 132.83(7)
Zn11 Zn6 Nd2 7_565 7_565 73.66(5)
Zn8 Zn6 Nd2 . 7_565 135.49(3)
Nd1 Zn6 Nd2 . 7_565 74.27(3)
Nd1 Zn6 Nd2 1_554 7_565 131.68(6)
Nd3 Zn6 Nd2 . 7_565 120.47(4)
Nd2 Zn6 Nd2 7_564 7_565 83.15(4)
Si1 Zn7 Zn4 . 3_545 118.36(5)
Si1 Zn7 Zn4 . 3_546 118.36(5)
Zn4 Zn7 Zn4 3_545 3_546 121.23(10)
Si1 Zn7 Zn10 . 3_545 122.13(10)
Zn4 Zn7 Zn10 3_545 3_545 69.10(5)
Zn4 Zn7 Zn10 3_546 3_545 69.10(6)
Si1 Zn7 Zn9 . . 110.24(9)
Zn4 Zn7 Zn9 3_545 . 87.19(6)
Zn4 Zn7 Zn9 3_546 . 87.19(6)
Zn10 Zn7 Zn9 3_545 . 127.63(8)
Si1 Zn7 Nd1 . 1_554 68.72(6)
Zn4 Zn7 Nd1 3_545 1_554 68.12(4)
Zn4 Zn7 Nd1 3_546 1_554 149.96(8)
Zn10 Zn7 Nd1 3_545 1_554 134.70(2)
Zn9 Zn7 Nd1 . 1_554 63.89(4)
Si1 Zn7 Nd1 . . 68.72(6)
Zn4 Zn7 Nd1 3_545 . 149.96(8)
Zn4 Zn7 Nd1 3_546 . 68.12(4)
Zn10 Zn7 Nd1 3_545 . 134.70(2)
Zn9 Zn7 Nd1 . . 63.89(4)
Nd1 Zn7 Nd1 1_554 . 90.57(5)
Si1 Zn7 Nd3 . 3_545 173.26(9)
Zn4 Zn7 Nd3 3_545 3_545 62.78(5)
Zn4 Zn7 Nd3 3_546 3_545 62.78(5)
Zn10 Zn7 Nd3 3_545 3_545 64.60(5)
Zn9 Zn7 Nd3 . 3_545 63.03(5)
Nd1 Zn7 Nd3 1_554 3_545 106.84(4)
Nd1 Zn7 Nd3 . 3_545 106.84(4)
Si1 Zn7 Nd4 . 1_554 66.88(6)
Zn4 Zn7 Nd4 3_545 1_554 61.73(4)
Zn4 Zn7 Nd4 3_546 1_554 133.72(7)
Zn10 Zn7 Nd4 3_545 1_554 70.96(4)
Zn9 Zn7 Nd4 . 1_554 136.77(2)
Nd1 Zn7 Nd4 1_554 1_554 76.31(2)
Nd1 Zn7 Nd4 . 1_554 135.51(6)
Nd3 Zn7 Nd4 3_545 1_554 117.65(4)
Si1 Zn7 Nd4 . . 66.88(6)
Zn4 Zn7 Nd4 3_545 . 133.72(7)
Zn4 Zn7 Nd4 3_546 . 61.73(4)
Zn10 Zn7 Nd4 3_545 . 70.96(4)
Zn9 Zn7 Nd4 . . 136.77(2)
Nd1 Zn7 Nd4 1_554 . 135.51(6)
Nd1 Zn7 Nd4 . . 76.31(2)
Nd3 Zn7 Nd4 3_545 . 117.65(4)
Nd4 Zn7 Nd4 1_554 . 83.88(4)
Zn9 Zn8 Zn3 . . 118.64(5)
Zn9 Zn8 Zn3 . 1_554 118.64(5)
Zn3 Zn8 Zn3 . 1_554 121.56(9)
Zn9 Zn8 Zn10 . . 124.09(9)
Zn3 Zn8 Zn10 . . 69.81(5)
Zn3 Zn8 Zn10 1_554 . 69.81(5)
Zn9 Zn8 Zn6 . . 107.09(8)
Zn3 Zn8 Zn6 . . 86.99(6)
Zn3 Zn8 Zn6 1_554 . 86.99(6)
Zn10 Zn8 Zn6 . . 128.82(8)
Zn9 Zn8 Nd1 . 1_554 66.75(4)
Zn3 Zn8 Nd1 . 1_554 149.42(8)
Zn3 Zn8 Nd1 1_554 1_554 68.03(4)
Zn10 Zn8 Nd1 . 1_554 134.97(2)
Zn6 Zn8 Nd1 . 1_554 63.63(4)
Zn9 Zn8 Nd1 . . 66.75(4)
Zn3 Zn8 Nd1 . . 68.03(4)
Zn3 Zn8 Nd1 1_554 . 149.42(8)
Zn10 Zn8 Nd1 . . 134.97(2)
Zn6 Zn8 Nd1 . . 63.63(4)
Nd1 Zn8 Nd1 1_554 . 90.07(5)
Zn9 Zn8 Nd3 . . 171.10(8)
Zn3 Zn8 Nd3 . . 62.66(5)
Zn3 Zn8 Nd3 1_554 . 62.66(5)
Zn10 Zn8 Nd3 . . 64.81(5)
Zn6 Zn8 Nd3 . . 64.01(5)
Nd1 Zn8 Nd3 1_554 . 107.42(4)
Nd1 Zn8 Nd3 . . 107.42(4)
Zn9 Zn8 Nd2 . 1_554 71.75(5)
Zn3 Zn8 Nd2 . 1_554 131.72(8)
Zn3 Zn8 Nd2 1_554 1_554 60.59(5)
Zn10 Zn8 Nd2 . 1_554 67.17(4)
Zn6 Zn8 Nd2 . 1_554 137.93(2)
Nd1 Zn8 Nd2 1_554 1_554 78.83(3)
Nd1 Zn8 Nd2 . 1_554 138.07(6)
Nd3 Zn8 Nd2 . 1_554 114.49(4)
Zn9 Zn8 Nd2 . . 71.75(5)
Zn3 Zn8 Nd2 . . 60.59(5)
Zn3 Zn8 Nd2 1_554 . 131.72(8)
Zn10 Zn8 Nd2 . . 67.17(4)
Zn6 Zn8 Nd2 . . 137.93(2)
Nd1 Zn8 Nd2 1_554 . 138.07(6)
Nd1 Zn8 Nd2 . . 78.83(3)
Nd3 Zn8 Nd2 . . 114.49(4)
Nd2 Zn8 Nd2 1_554 . 83.00(4)
Zn8 Zn9 Zn5 . 1_554 117.91(5)
Zn8 Zn9 Zn5 . . 117.91(5)
Zn5 Zn9 Zn5 1_554 . 120.23(9)
Zn8 Zn9 Zn11 . . 122.92(9)
Zn5 Zn9 Zn11 1_554 . 66.56(5)
Zn5 Zn9 Zn11 . . 66.56(5)
Zn8 Zn9 Zn7 . . 106.11(8)
Zn5 Zn9 Zn7 1_554 . 91.97(6)
Zn5 Zn9 Zn7 . . 91.97(6)
Zn11 Zn9 Zn7 . . 130.97(8)
Zn8 Zn9 Nd1 . 1_554 66.49(4)
Zn5 Zn9 Nd1 1_554 1_554 71.00(4)
Zn5 Zn9 Nd1 . 1_554 154.02(7)
Zn11 Zn9 Nd1 . 1_554 135.06(3)
Zn7 Zn9 Nd1 . 1_554 63.17(4)
Zn8 Zn9 Nd1 . . 66.49(4)
Zn5 Zn9 Nd1 1_554 . 154.02(7)
Zn5 Zn9 Nd1 . . 71.00(4)
Zn11 Zn9 Nd1 . . 135.06(3)
Zn7 Zn9 Nd1 . . 63.17(4)
Nd1 Zn9 Nd1 1_554 . 89.85(5)
Zn8 Zn9 Nd3 . 3_545 172.35(8)
Zn5 Zn9 Nd3 1_554 3_545 63.83(5)
Zn5 Zn9 Nd3 . 3_545 63.83(5)
Zn11 Zn9 Nd3 . 3_545 64.73(6)
Zn7 Zn9 Nd3 . 3_545 66.24(5)
Nd1 Zn9 Nd3 1_554 3_545 108.51(4)
Nd1 Zn9 Nd3 . 3_545 108.51(4)
Zn8 Zn9 Nd2 . 1_554 65.59(5)
Zn5 Zn9 Nd2 1_554 1_554 62.03(4)
Zn5 Zn9 Nd2 . 1_554 129.26(7)
Zn11 Zn9 Nd2 . 1_554 71.16(5)
Zn7 Zn9 Nd2 . 1_554 137.85(3)
Nd1 Zn9 Nd2 1_554 1_554 76.59(3)
Nd1 Zn9 Nd2 . 1_554 131.72(6)
Nd3 Zn9 Nd2 3_545 1_554 119.76(4)
Zn8 Zn9 Nd2 . . 65.59(5)
Zn5 Zn9 Nd2 1_554 . 129.26(7)
Zn5 Zn9 Nd2 . . 62.03(4)
Zn11 Zn9 Nd2 . . 71.16(5)
Zn7 Zn9 Nd2 . . 137.85(3)
Nd1 Zn9 Nd2 1_554 . 131.72(6)
Nd1 Zn9 Nd2 . . 76.59(3)
Nd3 Zn9 Nd2 3_545 . 119.76(4)
Nd2 Zn9 Nd2 1_554 . 78.90(4)
Zn1 Zn10 Si1 7_665 7_665 0.00(13)
Zn1 Zn10 Zn7 7_665 3 111.50(10)
Si1 Zn10 Zn7 7_665 3 111.50(10)
Zn1 Zn10 Zn8 7_665 . 112.61(10)
Si1 Zn10 Zn8 7_665 . 112.61(10)
Zn7 Zn10 Zn8 3 . 135.89(9)
Zn1 Zn10 Zn4 7_665 1_554 119.05(6)
Si1 Zn10 Zn4 7_665 1_554 119.05(6)
Zn7 Zn10 Zn4 3 1_554 54.77(4)
Zn8 Zn10 Zn4 . 1_554 102.07(6)
Zn1 Zn10 Zn4 7_665 . 119.05(6)
Si1 Zn10 Zn4 7_665 . 119.05(6)
Zn7 Zn10 Zn4 3 . 54.77(4)
Zn8 Zn10 Zn4 . . 102.07(6)
Zn4 Zn10 Zn4 1_554 . 99.26(8)
Zn1 Zn10 Zn3 7_665 . 120.07(6)
Si1 Zn10 Zn3 7_665 . 120.07(6)
Zn7 Zn10 Zn3 3 . 102.57(6)
Zn8 Zn10 Zn3 . . 53.79(4)
Zn4 Zn10 Zn3 1_554 . 120.88(7)
Zn4 Zn10 Zn3 . . 50.95(5)
Zn1 Zn10 Zn3 7_665 1_554 120.07(6)
Si1 Zn10 Zn3 7_665 1_554 120.07(6)
Zn7 Zn10 Zn3 3 1_554 102.57(6)
Zn8 Zn10 Zn3 . 1_554 53.79(4)
Zn4 Zn10 Zn3 1_554 1_554 50.95(5)
Zn4 Zn10 Zn3 . 1_554 120.88(7)
Zn3 Zn10 Zn3 . 1_554 97.24(7)
Zn1 Zn10 Nd3 7_665 . 179.97(10)
Si1 Zn10 Nd3 7_665 . 179.97(10)
Zn7 Zn10 Nd3 3 . 68.53(6)
Zn8 Zn10 Nd3 . . 67.36(5)
Zn4 Zn10 Nd3 1_554 . 60.97(4)
Zn4 Zn10 Nd3 . . 60.97(4)
Zn3 Zn10 Nd3 . . 59.91(4)
Zn3 Zn10 Nd3 1_554 . 59.91(4)
Zn1 Zn10 Nd2 7_665 1_554 64.04(6)
Si1 Zn10 Nd2 7_665 1_554 64.04(6)
Zn7 Zn10 Nd2 3 1_554 136.71(3)
Zn8 Zn10 Nd2 . 1_554 66.76(4)
Zn4 Zn10 Nd2 1_554 1_554 88.32(3)
Zn4 Zn10 Nd2 . 1_554 167.78(6)
Zn3 Zn10 Nd2 . 1_554 116.87(6)
Zn3 Zn10 Nd2 1_554 1_554 57.37(4)
Nd3 Zn10 Nd2 . 1_554 115.94(4)
Zn1 Zn10 Nd2 7_665 . 64.04(6)
Si1 Zn10 Nd2 7_665 . 64.04(6)
Zn7 Zn10 Nd2 3 . 136.71(3)
Zn8 Zn10 Nd2 . . 66.76(4)
Zn4 Zn10 Nd2 1_554 . 167.78(6)
Zn4 Zn10 Nd2 . . 88.33(3)
Zn3 Zn10 Nd2 . . 57.37(4)
Zn3 Zn10 Nd2 1_554 . 116.88(6)
Nd3 Zn10 Nd2 . . 115.94(4)
Nd2 Zn10 Nd2 1_554 . 82.69(4)
Zn1 Zn10 Nd4 7_665 3_556 64.24(6)
Si1 Zn10 Nd4 7_665 3_556 64.24(6)
Zn7 Zn10 Nd4 3 3_556 64.37(4)
Zn8 Zn10 Nd4 . 3_556 138.97(3)
Zn4 Zn10 Nd4 1_554 3_556 115.08(6)
Zn4 Zn10 Nd4 . 3_556 56.81(4)
Zn3 Zn10 Nd4 . 3_556 90.79(3)
Zn3 Zn10 Nd4 1_554 3_556 166.03(6)
Nd3 Zn10 Nd4 . 3_556 115.78(4)
Nd2 Zn10 Nd4 1_554 3_556 128.23(5)
Nd2 Zn10 Nd4 . 3_556 77.09(2)
Zn9 Zn11 Zn6 . 7_665 112.98(9)
Zn9 Zn11 Zn12 . 3_545 110.16(5)
Zn6 Zn11 Zn12 7_665 3_545 109.87(5)
Zn9 Zn11 Zn12 . 3_546 110.16(5)
Zn6 Zn11 Zn12 7_665 3_546 109.87(5)
Zn12 Zn11 Zn12 3_545 3_546 103.37(6)
Zn9 Zn11 Zn5 . 1_554 55.92(4)
Zn6 Zn11 Zn5 7_665 1_554 117.91(5)
Zn12 Zn11 Zn5 3_545 1_554 55.91(4)
Zn12 Zn11 Zn5 3_546 1_554 131.89(7)
Zn9 Zn11 Zn5 . . 55.92(4)
Zn6 Zn11 Zn5 7_665 . 117.91(5)
Zn12 Zn11 Zn5 3_545 . 131.89(7)
Zn12 Zn11 Zn5 3_546 . 55.91(4)
Zn5 Zn11 Zn5 1_554 . 103.02(8)
Zn9 Zn11 Zn2 . 7_665 118.68(5)
Zn6 Zn11 Zn2 7_665 7_665 55.80(4)
Zn12 Zn11 Zn2 3_545 7_665 130.86(7)
Zn12 Zn11 Zn2 3_546 7_665 55.56(4)
Zn5 Zn11 Zn2 1_554 7_665 170.92(8)
Zn5 Zn11 Zn2 . 7_665 76.75(4)
Zn9 Zn11 Zn2 . 7_664 118.68(5)
Zn6 Zn11 Zn2 7_665 7_664 55.80(4)
Zn12 Zn11 Zn2 3_545 7_664 55.56(4)
Zn12 Zn11 Zn2 3_546 7_664 130.86(7)
Zn5 Zn11 Zn2 1_554 7_664 76.75(4)
Zn5 Zn11 Zn2 . 7_664 170.92(8)
Zn2 Zn11 Zn2 7_665 7_664 102.01(8)
Zn9 Zn11 Nd3 . 3_545 66.99(6)
Zn6 Zn11 Nd3 7_665 3_545 179.97(8)
Zn12 Zn11 Nd3 3_545 3_545 70.15(4)
Zn12 Zn11 Nd3 3_546 3_545 70.15(4)
Zn5 Zn11 Nd3 1_554 3_545 62.08(4)
Zn5 Zn11 Nd3 . 3_545 62.07(4)
Zn2 Zn11 Nd3 7_665 3_545 124.21(5)
Zn2 Zn11 Nd3 7_664 3_545 124.21(5)
Zn9 Zn11 Nd3 . 7_665 179.86(8)
Zn6 Zn11 Nd3 7_665 7_665 67.16(5)
Zn12 Zn11 Nd3 3_545 7_665 69.76(3)
Zn12 Zn11 Nd3 3_546 7_665 69.76(3)
Zn5 Zn11 Nd3 1_554 7_665 124.04(5)
Zn5 Zn11 Nd3 . 7_665 124.04(5)
Zn2 Zn11 Nd3 7_665 7_665 61.39(4)
Zn2 Zn11 Nd3 7_664 7_665 61.39(4)
Nd3 Zn11 Nd3 3_545 7_665 112.87(6)
Zn9 Zn11 Nd2 . . 65.89(4)
Zn6 Zn11 Nd2 7_665 . 62.40(4)
Zn12 Zn11 Nd2 3_545 . 165.98(5)
Zn12 Zn11 Nd2 3_546 . 90.489(17)
Zn5 Zn11 Nd2 1_554 . 115.72(6)
Zn5 Zn11 Nd2 . . 58.31(4)
Zn2 Zn11 Nd2 7_665 . 56.25(4)
Zn2 Zn11 Nd2 7_664 . 113.39(6)
Nd3 Zn11 Nd2 3_545 . 117.58(4)
Nd3 Zn11 Nd2 7_665 . 114.21(4)
Zn9 Zn11 Nd2 . 1_554 65.89(4)
Zn6 Zn11 Nd2 7_665 1_554 62.40(4)
Zn12 Zn11 Nd2 3_545 1_554 90.489(17)
Zn12 Zn11 Nd2 3_546 1_554 165.98(5)
Zn5 Zn11 Nd2 1_554 1_554 58.31(4)
Zn5 Zn11 Nd2 . 1_554 115.72(6)
Zn2 Zn11 Nd2 7_665 1_554 113.39(6)
Zn2 Zn11 Nd2 7_664 1_554 56.25(4)
Nd3 Zn11 Nd2 3_545 1_554 117.58(4)
Nd3 Zn11 Nd2 7_665 1_554 114.21(4)
Nd2 Zn11 Nd2 . 1_554 75.59(4)
Zn2 Zn12 Zn2 5_566 . 180.0
Zn2 Zn12 Zn5 5_566 7_565 96.48(5)
Zn2 Zn12 Zn5 . 7_565 83.52(5)
Zn2 Zn12 Zn5 5_566 3_556 83.52(5)
Zn2 Zn12 Zn5 . 3_556 96.48(5)
Zn5 Zn12 Zn5 7_565 3_556 180.00(6)
Zn2 Zn12 Zn11 5_566 7_565 117.27(4)
Zn2 Zn12 Zn11 . 7_565 62.73(4)
Zn5 Zn12 Zn11 7_565 7_565 62.18(4)
Zn5 Zn12 Zn11 3_556 7_565 117.82(4)
Zn2 Zn12 Zn11 5_566 3_556 62.73(4)
Zn2 Zn12 Zn11 . 3_556 117.27(4)
Zn5 Zn12 Zn11 7_565 3_556 117.82(4)
Zn5 Zn12 Zn11 3_556 3_556 62.18(4)
Zn11 Zn12 Zn11 7_565 3_556 180.00(6)
Zn2 Zn12 Zn11 5_566 7_566 117.27(4)
Zn2 Zn12 Zn11 . 7_566 62.73(4)
Zn5 Zn12 Zn11 7_565 7_566 62.18(4)
Zn5 Zn12 Zn11 3_556 7_566 117.82(4)
Zn11 Zn12 Zn11 7_565 7_566 103.37(6)
Zn11 Zn12 Zn11 3_556 7_566 76.63(6)
Zn2 Zn12 Zn11 5_566 3 62.73(4)
Zn2 Zn12 Zn11 . 3 117.27(4)
Zn5 Zn12 Zn11 7_565 3 117.82(4)
Zn5 Zn12 Zn11 3_556 3 62.18(4)
Zn11 Zn12 Zn11 7_565 3 76.63(6)
Zn11 Zn12 Zn11 3_556 3 103.37(6)
Zn11 Zn12 Zn11 7_566 3 180.00(6)
Zn2 Zn12 Nd3 5_566 . 120.73(3)
Zn2 Zn12 Nd3 . . 59.27(3)
Zn5 Zn12 Nd3 7_565 . 120.61(3)
Zn5 Zn12 Nd3 3_556 . 59.39(3)
Zn11 Zn12 Nd3 7_565 . 59.97(4)
Zn11 Zn12 Nd3 3_556 . 120.03(4)
Zn11 Zn12 Nd3 7_566 . 120.58(4)
Zn11 Zn12 Nd3 3 . 59.42(4)
Zn2 Zn12 Nd3 5_566 5_565 59.27(3)
Zn2 Zn12 Nd3 . 5_565 120.72(3)
Zn5 Zn12 Nd3 7_565 5_565 59.39(3)
Zn5 Zn12 Nd3 3_556 5_565 120.61(3)
Zn11 Zn12 Nd3 7_565 5_565 59.42(4)
Zn11 Zn12 Nd3 3_556 5_565 120.58(4)
Zn11 Zn12 Nd3 7_566 5_565 120.02(4)
Zn11 Zn12 Nd3 3 5_565 59.98(4)
Nd3 Zn12 Nd3 . 5_565 99.95(2)
Zn2 Zn12 Nd3 5_566 1_556 120.73(3)
Zn2 Zn12 Nd3 . 1_556 59.28(3)
Zn5 Zn12 Nd3 7_565 1_556 120.61(3)
Zn5 Zn12 Nd3 3_556 1_556 59.39(3)
Zn11 Zn12 Nd3 7_565 1_556 120.58(4)
Zn11 Zn12 Nd3 3_556 1_556 59.42(4)
Zn11 Zn12 Nd3 7_566 1_556 59.98(4)
Zn11 Zn12 Nd3 3 1_556 120.02(4)
Nd3 Zn12 Nd3 . 1_556 80.05(2)
Nd3 Zn12 Nd3 5_565 1_556 180.0
Zn2 Zn12 Nd3 5_566 5_566 59.27(3)
Zn2 Zn12 Nd3 . 5_566 120.72(3)
Zn5 Zn12 Nd3 7_565 5_566 59.39(3)
Zn5 Zn12 Nd3 3_556 5_566 120.61(3)
Zn11 Zn12 Nd3 7_565 5_566 120.02(4)
Zn11 Zn12 Nd3 3_556 5_566 59.98(4)
Zn11 Zn12 Nd3 7_566 5_566 59.42(4)
Zn11 Zn12 Nd3 3 5_566 120.58(4)
Nd3 Zn12 Nd3 . 5_566 180.0
Nd3 Zn12 Nd3 5_565 5_566 80.04(2)
Nd3 Zn12 Nd3 1_556 5_566 99.96(2)

loop_
_geom_bond_atom_site_label_1
_geom_bond_atom_site_label_2
_geom_bond_site_symmetry_2
_geom_bond_distance
Nd1 Zn7 . 3.1190(13)
Nd1 Zn7 1_556 3.1191(13)
Nd1 Zn8 . 3.1327(13)
Nd1 Zn8 1_556 3.1327(13)
Nd1 Zn9 . 3.1388(14)
Nd1 Zn9 1_556 3.1388(14)
Nd1 Zn6 1_556 3.1423(13)
Nd1 Zn6 . 3.1423(13)
Nd1 Zn4 3_546 3.207(2)
Nd1 Zn3 . 3.2111(19)
Nd1 Si1 . 3.215(2)
Nd2 Zn3 . 3.049(2)
Nd2 Zn2 7_665 3.1229(19)
Nd2 Zn1 7_666 3.183(2)
Nd2 Si1 7_666 3.183(2)
Nd2 Zn1 7_665 3.183(2)
Nd2 Si1 7_665 3.183(2)
Nd2 Zn5 . 3.2156(19)
Nd2 Zn6 7_666 3.3401(14)
Nd2 Zn6 7_665 3.3401(14)
Nd2 Zn8 . 3.3449(14)
Nd2 Zn8 1_556 3.3449(14)
Nd2 Zn10 . 3.3553(15)
Nd3 Zn3 1_554 3.0809(13)
Nd3 Zn3 . 3.0810(13)
Nd3 Zn2 1_554 3.0922(13)
Nd3 Zn2 . 3.0922(13)
Nd3 Zn5 3_556 3.0990(13)
Nd3 Zn5 3 3.0990(13)
Nd3 Zn4 1_554 3.1099(14)
Nd3 Zn4 . 3.1099(14)
Nd3 Zn11 3 3.1546(19)
Nd3 Zn11 7_565 3.1805(19)
Nd3 Zn10 . 3.2009(19)
Nd3 Zn9 3 3.2108(19)
Nd4 Zn4 7_565 3.0787(18)
Nd4 Zn4 3_546 3.0787(18)
Nd4 Zn1 5 3.279(2)
Nd4 Zn1 1_556 3.279(2)
Nd4 Si1 5 3.279(2)
Nd4 Si1 1_556 3.279(2)
Nd4 Zn1 5_556 3.279(2)
Nd4 Si1 5_556 3.279(2)
Nd4 Si1 . 3.279(2)
Nd4 Zn7 5 3.3162(13)
Nd4 Zn7 1_556 3.3162(13)
Si1 Zn10 7_565 2.484(3)
Si1 Zn7 . 2.506(3)
Si1 Zn6 . 2.545(3)
Si1 Nd2 7_565 3.183(2)
Si1 Nd2 7_564 3.183(2)
Si1 Nd1 1_554 3.215(2)
Si1 Nd4 1_554 3.279(2)
Zn2 Zn6 . 2.5671(12)
Zn2 Zn6 1_556 2.5671(12)
Zn2 Zn12 . 2.6461(18)
Zn2 Zn3 . 2.698(2)
Zn2 Zn11 7_565 2.8518(16)
Zn2 Zn11 7_566 2.8518(16)
Zn2 Nd3 1_556 3.0922(13)
Zn2 Nd2 7_565 3.1229(19)
Zn3 Zn4 . 2.522(2)
Zn3 Zn8 1_556 2.5397(11)
Zn3 Zn8 . 2.5397(11)
Zn3 Zn10 1_556 2.9541(17)
Zn3 Zn10 . 2.9541(17)
Zn3 Nd3 1_556 3.0810(13)
Zn4 Zn7 3_556 2.5438(12)
Zn4 Zn7 3 2.5438(12)
Zn4 Zn5 3_556 2.753(3)
Zn4 Zn10 1_556 2.9093(16)
Zn4 Zn10 . 2.9093(16)
Zn4 Nd4 3_556 3.0787(18)
Zn4 Nd3 1_556 3.1099(14)
Zn4 Nd1 3_556 3.207(2)
Zn5 Zn9 1_556 2.5564(12)
Zn5 Zn9 . 2.5564(12)
Zn5 Zn12 3_546 2.6515(18)
Zn5 Zn4 3_546 2.753(3)
Zn5 Zn11 . 2.8318(15)
Zn5 Zn11 1_556 2.8318(15)
Zn5 Nd3 3_545 3.0989(13)
Zn5 Nd3 3_546 3.0989(13)
Zn6 Zn2 1_554 2.5671(12)
Zn6 Zn11 7_565 2.616(2)
Zn6 Zn8 . 2.805(2)
Zn6 Nd1 1_554 3.1424(13)
Zn6 Nd2 7_564 3.3402(14)
Zn6 Nd2 7_565 3.3402(14)
Zn7 Zn4 3_545 2.5438(12)
Zn7 Zn4 3_546 2.5438(12)
Zn7 Zn10 3_545 2.586(2)
Zn7 Zn9 . 2.789(2)
Zn7 Nd1 1_554 3.1190(13)
Zn7 Nd3 3_545 3.2974(19)
Zn7 Nd4 1_554 3.3162(13)
Zn8 Zn9 . 2.489(2)
Zn8 Zn3 1_554 2.5397(11)
Zn8 Zn10 . 2.622(2)
Zn8 Nd1 1_554 3.1327(13)
Zn8 Nd2 1_554 3.3449(14)
Zn9 Zn5 1_554 2.5564(12)
Zn9 Zn11 . 2.604(2)
Zn9 Nd1 1_554 3.1388(14)
Zn9 Nd3 3_545 3.2108(19)
Zn9 Nd2 1_554 3.4884(15)
Zn10 Zn1 7_665 2.484(3)
Zn10 Si1 7_665 2.484(3)
Zn10 Zn7 3 2.586(2)
Zn10 Zn4 1_554 2.9093(16)
Zn10 Zn3 1_554 2.9541(17)
Zn10 Nd2 1_554 3.3553(15)
Zn10 Nd4 3_556 3.4771(13)
Zn11 Zn6 7_665 2.616(2)
Zn11 Zn12 3_545 2.8249(11)
Zn11 Zn12 3_546 2.8249(11)
Zn11 Zn5 1_554 2.8318(15)
Zn11 Zn2 7_665 2.8518(16)
Zn11 Zn2 7_664 2.8518(16)
Zn11 Nd3 3_545 3.1546(19)
Zn11 Nd3 7_665 3.1805(19)
Zn11 Nd2 1_554 3.6169(16)
Zn12 Zn2 5_566 2.6460(18)
Zn12 Zn5 7_565 2.6516(18)
Zn12 Zn5 3_556 2.6516(18)
Zn12 Zn11 7_565 2.8249(11)
Zn12 Zn11 3_556 2.8249(11)
Zn12 Zn11 7_566 2.8249(11)
Zn12 Zn11 3 2.8249(11)
Zn12 Nd3 5_565 3.4467(7)
Zn12 Nd3 1_556 3.4467(7)
Zn12 Nd3 5_566 3.4467(7)
